data_2021415
loop_
_publ_author_name
'Roodt, Gerhard T.'
'Uprety, Bhawna'
'Levendis, Demetrius C.'
'Arderne, Charmaine'

_publ_section_title
;
 Energetic propane-1,3-diaminium and butane-1,4-diaminium salts of
 <i>N</i>,<i>N</i>'-dinitroethylenediazanide: syntheses, crystal
 structures and thermal properties
;
_journal_coeditor_code WQ3142
_journal_issue 1
_journal_name_full 'Acta Crystallographica Section C'
_journal_page_first 54
_journal_page_last 60
_journal_paper_doi 10.1107/S2053229618017588
_journal_volume 75
_journal_year 2019
_chemical_formula_iupac 'C3 H12 N2 2+, C2 H4 N4 O4 2-'
_chemical_formula_moiety 'C3 H12 N2 2+, C2 H4 N4 O4 2-'
_chemical_formula_sum 'C5 H16 N6 O4'
_chemical_formula_weight 224.24
_chemical_name_common 'Propylenediaminium ethylenedinitramine'
_chemical_name_systematic
;
Propane-1,3-diaminium (ethane-1,2-diyl)bis(nitroazanide)
;
_space_group_crystal_system orthorhombic
_space_group_IT_number 61
_space_group_name_Hall '-P 2ac 2ab'
_space_group_name_H-M_alt 'P b c a'
_symmetry_space_group_name_Hall '-P 2ac 2ab'
_symmetry_space_group_name_H-M 'P b c a'
_atom_sites_solution_hydrogens mixed
_atom_sites_solution_primary dual
_audit_creation_method
;
Olex2 1.2
(compiled 2018.05.29 svn.r3508 for OlexSys, GUI svn.r5506)
;
_cell_angle_alpha 90
_cell_angle_beta 90
_cell_angle_gamma 90
_cell_formula_units_Z 8
_cell_length_a 12.3448(14)
_cell_length_b 9.9435(13)
_cell_length_c 16.9904(19)
_cell_measurement_reflns_used 2241
_cell_measurement_temperature 100(2)
_cell_measurement_theta_max 24.201
_cell_measurement_theta_min 2.397
_cell_volume 2085.6(4)
_computing_cell_refinement
;
SAINT (Bruker, 2016)
;
_computing_data_collection
;
APEX2 (Bruker, 2016)
;
_computing_data_reduction
;
SAINT (Bruker, 2016)
;
_computing_molecular_graphics
;
OLEX2 (Dolomanov <i>et al.</i>,  2009)
;
_computing_publication_material
;
OLEX2 (Dolomanov <i>et al.</i>,  2009)
;
_computing_structure_refinement
;
SHELXL2018 (Sheldrick, 2015b)
;
_computing_structure_solution
;
SHELXT2014 (Sheldrick, 2015a)
;
_diffrn_ambient_temperature 99.98
_diffrn_measured_fraction_theta_full 1.000
_diffrn_measured_fraction_theta_max 0.997
_diffrn_measurement_device_type 'Bruker APEXII CCD'
_diffrn_measurement_method '\f and \w scans'
_diffrn_radiation_type MoK\a
_diffrn_radiation_wavelength 0.71073
_diffrn_reflns_av_R_equivalents 0.0768
_diffrn_reflns_av_unetI/netI 0.0587
_diffrn_reflns_limit_h_max 16
_diffrn_reflns_limit_h_min -16
_diffrn_reflns_limit_k_max 13
_diffrn_reflns_limit_k_min -9
_diffrn_reflns_limit_l_max 22
_diffrn_reflns_limit_l_min -22
_diffrn_reflns_number 18809
_diffrn_reflns_theta_full 25.242
_diffrn_reflns_theta_max 28.334
_diffrn_reflns_theta_min 2.397
_exptl_absorpt_coefficient_mu 0.121
_exptl_absorpt_correction_T_max 0.7457
_exptl_absorpt_correction_T_min 0.6556
_exptl_absorpt_correction_type multi-scan
_exptl_absorpt_process_details
;
(SADABS; Bruker, 2016)
;
_exptl_crystal_colour 'clear colourless'
_exptl_crystal_density_diffrn 1.428
_exptl_crystal_description block
_exptl_crystal_F_000 960
_exptl_crystal_size_max 0.264
_exptl_crystal_size_mid 0.171
_exptl_crystal_size_min 0.076
_refine_diff_density_max 0.235
_refine_diff_density_min -0.250
_refine_ls_extinction_method none
_refine_ls_goodness_of_fit_ref 1.016
_refine_ls_hydrogen_treatment mixed
_refine_ls_matrix_type full
_refine_ls_number_parameters 160
_refine_ls_number_reflns 2591
_refine_ls_number_restraints 6
_refine_ls_restrained_S_all 1.015
_refine_ls_R_factor_all 0.0737
_refine_ls_R_factor_gt 0.0461
_refine_ls_shift/su_max 0.000
_refine_ls_shift/su_mean 0.000
_refine_ls_structure_factor_coef Fsqd
_refine_ls_weighting_details 'w=1/[\s^2^(Fo^2^)+(0.0437P)^2^+0.6333P] where P=(Fo^2^+2Fc^2^)/3'
_refine_ls_weighting_scheme calc
_refine_ls_wR_factor_gt 0.1022
_refine_ls_wR_factor_ref 0.1147
_reflns_number_gt 1827
_reflns_number_total 2591
_reflns_threshold_expression 'I > 2\s(I)'
_cod_data_source_file wq3142sup1.cif
_cod_data_source_block mo_17ca_grcc5a_0ma
_cod_depositor_comments 'Adding full bibliography for 2021415--2021416.cif.'
_cod_database_code 2021415
_cod_database_fobs_code 2021415
_shelx_space_group_comment
;
The symmetry employed for this shelxl refinement is uniquely defined
by the following loop, which should always be used as a source of
symmetry information in preference to the above space-group names.
They are only intended as comments.
;
_shelx_estimated_absorpt_t_min 0.969
_shelx_estimated_absorpt_t_max 0.991

loop_
_space_group_symop_operation_xyz
'x, y, z'
'-x+1/2, -y, z+1/2'
'-x, y+1/2, -z+1/2'
'x+1/2, -y+1/2, -z'
'-x, -y, -z'
'x-1/2, y, -z-1/2'
'x, -y-1/2, z-1/2'
'-x-1/2, y-1/2, z'

loop_
_atom_site_type_symbol
_atom_site_label
_atom_site_fract_x
_atom_site_fract_y
_atom_site_fract_z
_atom_site_U_iso_or_equiv
_atom_site_adp_type
_atom_site_calc_flag
_atom_site_occupancy
O O1 0.52445(10) 0.84025(13) 0.72260(7) 0.0297(3) Uani d 1
O O2 0.62676(11) 0.85073(13) 0.61563(7) 0.0370(4) Uani d 1
O O3 0.56105(9) 0.18981(13) 0.55971(6) 0.0261(3) Uani d 1
O O4 0.67822(10) 0.19857(13) 0.46112(7) 0.0297(3) Uani d 1
N N1 0.56838(11) 0.78109(16) 0.66152(8) 0.0256(3) Uani d 1
N N2 0.55013(11) 0.65589(15) 0.65373(8) 0.0239(3) Uani d 1
N N3 0.64024(11) 0.38529(15) 0.52363(7) 0.0230(3) Uani d 1
N N4 0.62552(11) 0.25971(15) 0.51576(7) 0.0232(3) Uani d 1
N N5 0.64848(11) -0.07170(16) 0.44556(8) 0.0218(3) Uani d 1
H H5A 0.7032(13) -0.111(2) 0.4714(10) 0.035(5) Uiso d 1
H H5B 0.5844(12) -0.1040(19) 0.4607(10) 0.031(5) Uiso d 1
H H5C 0.6522(16) 0.0172(14) 0.4549(11) 0.035(6) Uiso d 1
N N6 0.89704(11) -0.10009(17) 0.21727(8) 0.0224(3) Uani d 1
H H6A 0.9411(15) -0.149(2) 0.2470(11) 0.041(6) Uiso d 1
H H6B 0.9196(16) -0.0147(14) 0.2187(11) 0.035(6) Uiso d 1
H H6C 0.9024(16) -0.129(2) 0.1678(8) 0.035(5) Uiso d 1
C C1 0.60335(14) 0.59631(18) 0.58573(9) 0.0232(4) Uani d 1
H H1A 0.682372 0.612859 0.587960 0.028 Uiso calc 1
H H1B 0.574704 0.636047 0.536522 0.028 Uiso calc 1
C C2 0.58044(13) 0.44706(18) 0.58800(9) 0.0242(4) Uani d 1
H H2A 0.604022 0.408707 0.638970 0.029 Uiso calc 1
H H2B 0.501852 0.430337 0.581751 0.029 Uiso calc 1
C C3 0.65865(12) -0.09557(18) 0.35959(9) 0.0223(4) Uani d 1
H H3A 0.607638 -0.036108 0.331128 0.027 Uiso calc 1
H H3B 0.638830 -0.189875 0.347697 0.027 Uiso calc 1
C C4 0.77355(12) -0.06866(18) 0.33093(9) 0.0215(4) Uani d 1
H H4A 0.790641 0.028115 0.336666 0.026 Uiso calc 1
H H4B 0.825733 -0.120459 0.363156 0.026 Uiso calc 1
C C5 0.78367(13) -0.10960(19) 0.24521(9) 0.0246(4) Uani d 1
H H5D 0.757743 -0.203187 0.238837 0.030 Uiso calc 1
H H5E 0.737193 -0.050622 0.212600 0.030 Uiso calc 1

loop_
_atom_site_aniso_label
_atom_site_aniso_U_11
_atom_site_aniso_U_22
_atom_site_aniso_U_33
_atom_site_aniso_U_12
_atom_site_aniso_U_13
_atom_site_aniso_U_23
O1 0.0322(7) 0.0338(8) 0.0232(6) 0.0002(6) 0.0068(5) 0.0004(5)
O2 0.0510(8) 0.0317(8) 0.0282(7) -0.0132(6) 0.0154(6) 0.0016(5)
O3 0.0217(6) 0.0323(8) 0.0243(6) -0.0079(5) 0.0001(5) 0.0081(5)
O4 0.0286(7) 0.0291(7) 0.0315(6) 0.0004(5) 0.0067(5) 0.0016(5)
N1 0.0232(7) 0.0334(9) 0.0202(7) -0.0021(6) 0.0000(5) 0.0041(6)
N2 0.0204(7) 0.0291(9) 0.0223(7) -0.0039(6) -0.0004(5) 0.0028(6)
N3 0.0209(7) 0.0270(8) 0.0211(7) -0.0052(6) -0.0002(5) 0.0013(6)
N4 0.0182(7) 0.0298(9) 0.0217(7) -0.0040(6) -0.0017(5) 0.0050(6)
N5 0.0163(7) 0.0264(9) 0.0225(7) 0.0010(6) 0.0019(5) 0.0036(6)
N6 0.0192(7) 0.0305(9) 0.0175(6) 0.0014(6) 0.0006(6) 0.0028(6)
C1 0.0209(8) 0.0309(10) 0.0179(7) -0.0047(7) -0.0015(6) 0.0028(7)
C2 0.0215(8) 0.0322(10) 0.0189(7) -0.0074(7) -0.0007(6) 0.0010(7)
C3 0.0172(8) 0.0285(10) 0.0213(7) -0.0013(7) 0.0004(6) -0.0027(7)
C4 0.0170(8) 0.0293(10) 0.0183(7) -0.0019(7) -0.0006(6) 0.0023(6)
C5 0.0186(8) 0.0317(10) 0.0236(8) -0.0022(7) 0.0001(6) -0.0030(7)

loop_
_atom_type_symbol
_atom_type_description
_atom_type_scat_dispersion_real
_atom_type_scat_dispersion_imag
_atom_type_scat_source
C C 0.0033 0.0016 'International Tables Vol C Tables 4.2.6.8 and 6.1.1.4'
H H 0.0000 0.0000 'International Tables Vol C Tables 4.2.6.8 and 6.1.1.4'
N N 0.0061 0.0033 'International Tables Vol C Tables 4.2.6.8 and 6.1.1.4'
O O 0.0106 0.0060 'International Tables Vol C Tables 4.2.6.8 and 6.1.1.4'

loop_
_geom_angle_atom_site_label_1
_geom_angle_atom_site_label_2
_geom_angle_atom_site_label_3
_geom_angle
O2 N1 O1 118.50(15)
O2 N1 N2 124.85(14)
N2 N1 O1 116.64(13)
N1 N2 C1 113.65(13)
N4 N3 C2 114.95(13)
O4 N4 O3 118.28(14)
N3 N4 O3 123.77(14)
N3 N4 O4 117.95(13)
H5A N5 H5B 111.8(18)
H5A N5 H5C 107.6(18)
H5B N5 H5C 110.4(18)
C3 N5 H5A 110.4(12)
C3 N5 H5B 107.5(12)
C3 N5 H5C 109.1(12)
H6A N6 H6B 108.2(19)
H6A N6 H6C 108.6(19)
H6B N6 H6C 107.8(18)
C5 N6 H6A 111.2(14)
C5 N6 H6B 110.3(13)
C5 N6 H6C 110.7(13)
N2 C1 H1A 110.3
N2 C1 H1B 110.3
N2 C1 C2 107.16(13)
H1A C1 H1B 108.5
C2 C1 H1A 110.3
C2 C1 H1B 110.3
N3 C2 C1 107.47(13)
N3 C2 H2A 110.2
N3 C2 H2B 110.2
C1 C2 H2A 110.2
C1 C2 H2B 110.2
H2A C2 H2B 108.5
N5 C3 H3A 109.3
N5 C3 H3B 109.3
N5 C3 C4 111.42(13)
H3A C3 H3B 108.0
C4 C3 H3A 109.3
C4 C3 H3B 109.3
C3 C4 H4A 109.7
C3 C4 H4B 109.7
H4A C4 H4B 108.2
C5 C4 C3 109.66(13)
C5 C4 H4A 109.7
C5 C4 H4B 109.7
N6 C5 C4 111.62(13)
N6 C5 H5D 109.3
N6 C5 H5E 109.3
C4 C5 H5D 109.3
C4 C5 H5E 109.3
H5D C5 H5E 108.0

loop_
_geom_bond_atom_site_label_1
_geom_bond_atom_site_label_2
_geom_bond_distance
O1 N1 1.3103(18)
O2 N1 1.2676(18)
O3 N4 1.2939(17)
O4 N4 1.2863(18)
N1 N2 1.272(2)
N2 C1 1.455(2)
N3 N4 1.269(2)
N3 C2 1.455(2)
N5 H5A 0.894(13)
N5 H5B 0.892(12)
N5 H5C 0.899(13)
N5 C3 1.485(2)
N6 H6A 0.887(13)
N6 H6B 0.894(13)
N6 H6C 0.889(12)
N6 C5 1.481(2)
C1 H1A 0.9900
C1 H1B 0.9900
C1 C2 1.511(2)
C2 H2A 0.9900
C2 H2B 0.9900
C3 H3A 0.9900
C3 H3B 0.9900
C3 C4 1.523(2)
C4 H4A 0.9900
C4 H4B 0.9900
C4 C5 1.517(2)
C5 H5D 0.9900
C5 H5E 0.9900

loop_
_geom_hbond_atom_site_label_D
_geom_hbond_atom_site_label_H
_geom_hbond_atom_site_label_A
_geom_hbond_site_symmetry_A
_geom_hbond_distance_DH
_geom_hbond_distance_HA
_geom_hbond_distance_DA
_geom_hbond_angle_DHA
_geom_hbond_publ_flag
N5 H5B O3 5_656 0.892(12) 2.018(14) 2.8421(18) 153.1(17) yes
N5 H5C O4 . 0.899(13) 1.835(14) 2.725(2) 170.1(19) yes
N6 H6B O1 2_664 0.894(13) 1.868(13) 2.761(2) 176.5(19) yes
N6 H6C O3 2_654 0.889(12) 1.987(13) 2.8687(18) 171.2(18) yes

loop_
_geom_torsion_atom_site_label_1
_geom_torsion_atom_site_label_2
_geom_torsion_atom_site_label_3
_geom_torsion_atom_site_label_4
_geom_torsion
O1 N1 N2 C1 -178.69(13)
O2 N1 N2 C1 0.1(2)
N1 N2 C1 C2 176.08(13)
N2 C1 C2 N3 -175.71(12)
N4 N3 C2 C1 -177.19(13)
N5 C3 C4 C5 173.46(14)
C2 N3 N4 O3 1.4(2)
C2 N3 N4 O4 -178.29(13)
C3 C4 C5 N6 -173.42(15)
